data_7021866
loop_
_publ_author_name
'Serrano, Jos\'e Luis'
'Garc\'ia, Luis'
'P\'erez, Jos\'e'
'P\'erez, Eduardo'
'Galiana, Jos\'e Miguel'
'Garc\'ia, Joaqu\'in'
'Mart\'inez, Marina'
'S\'anchez, Gregorio'
'da Silva, Ivan'

_publ_section_title
;
 New cyclometallated precursors of unsubstituted N-phenylpyrazole
 [{Pd(phpz)(\m-X)}2] (X = AcO or OH) and study of their reactivity towards
 selected ligands.
;
_journal_issue 1
_journal_name_full 'Dalton transactions (Cambridge, England : 2003)'
_journal_page_first 156
_journal_page_last 168
_journal_paper_doi 10.1039/c0dt00814a
_journal_volume 40
_journal_year 2011
_chemical_formula_sum 'C24 H20 N8 Pd2'
_chemical_formula_weight 633.20
_chemical_name_systematic ' ?'
_space_group_IT_number 14
_symmetry_cell_setting monoclinic
_symmetry_space_group_name_Hall '-P 2yab'
_symmetry_space_group_name_H-M 'P 1 21/a 1'
_cell_angle_alpha 90.00000
_cell_angle_beta 104.0736(14)
_cell_angle_gamma 90.00000
_cell_formula_units_Z 4
_cell_length_a 23.3603(5)
_cell_length_b 8.95252(17)
_cell_length_c 11.5684(2)
_cell_volume 2346.72(8)
_computing_structure_refinement FULLPROF
_diffrn_radiation_wavelength 0.82400
_diffrn_source Synchrotron
_pd_instr_location ' ?'
_pd_meas_2theta_range_inc 0.014997
_pd_meas_2theta_range_max 49.98451
_pd_meas_2theta_range_min 2.99891
_pd_meas_number_of_points 3134
_pd_proc_2theta_range_inc 0.014997
_pd_proc_2theta_range_max 49.9742
_pd_proc_2theta_range_min 2.9886
_pd_proc_ls_pref_orient_corr ' ?'
_pd_proc_ls_prof_R_factor 8.0971
_pd_proc_ls_prof_wR_expected 2.1707
_pd_proc_ls_prof_wR_factor 10.3922
_pd_proc_wavelength 0.824000
_pd_spec_mounting ' ?'
_refine_ls_number_parameters 69
_refine_ls_number_reflns 2993
_refine_ls_number_restraints 8
_refine_ls_R_I_factor 8.0273
_cod_data_source_file c0dt00814a.txt
_cod_data_source_block compound6
_cod_depositor_comments
;
The following automatic conversions were performed:

'_symmetry_cell_setting' value 'Monoclinic' changed to 'monoclinic'
according to the built-in table from CIF Core dictionary named
'cif_core.dic' version 2.4.1 from 2010-06-29.

Automatic conversion script
Id: cif_fix_values 1891 2012-01-12 08:04:46Z andrius 

 Adding full bibliography for 7021861--7021866.cif.
;
_cod_original_cell_volume 2346.74(8)
_cod_original_sg_symbol_H-M 'P 1 21/A 1'
_cod_database_code 7021866

loop_
_symmetry_equiv_pos_as_xyz
x,y,z
-x+1/2,y+1/2,-z
-x,-y,-z
x+1/2,-y+1/2,z

loop_
_atom_site_label
_atom_site_fract_x
_atom_site_fract_y
_atom_site_fract_z
_atom_site_U_iso_or_equiv
_atom_site_occupancy
_atom_site_adp_type
_atom_site_type_symbol
C8 -0.0294(2) 0.6875(7) -0.1713(6) 0.088(6) 1.00000 Uiso C
H2 -0.0513(2) 0.6005(7) -0.1914(6) 0.088(6) 1.00000 Uiso H
C9 0.0214(2) 0.6851(7) -0.0825(6) 0.088(6) 1.00000 Uiso C
H1 0.0329(2) 0.5951(7) -0.0432(6) 0.088(6) 1.00000 Uiso H
Pd1 0.12140(14) 0.9091(4) 0.0371(4) 0.049(2) 1.00000 Uiso Pd
C1 0.0873(2) 1.0905(7) -0.0633(6) 0.088(6) 1.00000 Uiso C
C2 0.1124(2) 1.2310(7) -0.0709(6) 0.088(6) 1.00000 Uiso C
C4 0.0313(2) 1.3145(7) -0.2280(6) 0.088(6) 1.00000 Uiso C
H5 0.0130(2) 1.3889(7) -0.2805(6) 0.088(6) 1.00000 Uiso H
C5 0.0036(2) 1.1795(7) -0.2224(6) 0.088(6) 1.00000 Uiso C
H4 -0.0338(2) 1.1623(7) -0.2715(6) 0.088(6) 1.00000 Uiso H
C6 0.0311(2) 1.0699(7) -0.1441(6) 0.088(6) 1.00000 Uiso C
N2 0.0070(2) 0.9153(7) -0.1501(6) 0.088(6) 1.00000 Uiso N
H7 0.1432(2) 1.2565(7) -0.0153(6) 0.088(6) 1.00000 Uiso H
C22 0.2383(3) 1.1025(11) 0.0772(7) 0.101(8) 1.00000 Uiso C
N7 0.1973(3) 1.0207(11) 0.1118(7) 0.101(8) 1.00000 Uiso N
N8 0.2130(3) 1.0155(11) 0.2324(7) 0.101(8) 1.00000 Uiso N
C24 0.2625(3) 1.0923(11) 0.2771(7) 0.101(8) 1.00000 Uiso C
H20 0.2820(3) 1.1057(11) 0.3568(7) 0.101(8) 1.00000 Uiso H
C23 0.2782(3) 1.1477(11) 0.1752(7) 0.101(8) 1.00000 Uiso C
H19 0.3111(3) 1.2064(11) 0.1756(7) 0.101(8) 1.00000 Uiso H
N5 0.1548(5) 0.7104(7) 0.1233(7) 0.101(8) 1.00000 Uiso N
N6 0.1768(5) 0.7231(7) 0.2426(7) 0.101(8) 1.00000 Uiso N
C21 0.1967(5) 0.5889(7) 0.2847(7) 0.101(8) 1.00000 Uiso C
H17 0.2137(5) 0.5681(7) 0.3646(7) 0.101(8) 1.00000 Uiso H
C20 0.1888(5) 0.4859(7) 0.1940(7) 0.101(8) 1.00000 Uiso C
H16 0.1990(5) 0.3852(7) 0.1992(7) 0.101(8) 1.00000 Uiso H
C19 0.1617(5) 0.5685(7) 0.0919(7) 0.101(8) 1.00000 Uiso C
H15 0.1504(5) 0.5308(7) 0.0146(7) 0.101(8) 1.00000 Uiso H
Pd2 0.17155(19) 0.8960(4) 0.3507(4) 0.042(2) 1.00000 Uiso Pd
N3 0.1630(3) 1.0765(8) 0.4596(6) 0.088(6) 1.00000 Uiso N
C18 0.1822(3) 1.2198(8) 0.4604(6) 0.088(6) 1.00000 Uiso C
C17 0.1671(3) 1.2880(8) 0.5546(6) 0.088(6) 1.00000 Uiso C
H9 0.1744(3) 1.3879(8) 0.5760(6) 0.088(6) 1.00000 Uiso H
C16 0.1400(3) 1.1880(8) 0.6124(6) 0.088(6) 1.00000 Uiso C
H10 0.1258(3) 1.2054(8) 0.6797(6) 0.088(6) 1.00000 Uiso H
N4 0.1380(3) 1.0538(8) 0.5493(6) 0.088(6) 1.00000 Uiso N
C15 0.1198(3) 0.8959(8) 0.5574(6) 0.088(6) 1.00000 Uiso C
C14 0.0912(3) 0.8476(8) 0.6421(6) 0.088(6) 1.00000 Uiso C
H11 0.0809(3) 0.9160(8) 0.6944(6) 0.088(6) 1.00000 Uiso H
C13 0.0778(3) 0.6982(8) 0.6495(6) 0.088(6) 1.00000 Uiso C
H12 0.0591(3) 0.6648(8) 0.7070(6) 0.088(6) 1.00000 Uiso H
C12 0.0927(3) 0.5985(8) 0.5697(6) 0.088(6) 1.00000 Uiso C
H13 0.0842(3) 0.4976(8) 0.5740(6) 0.088(6) 1.00000 Uiso H
C11 0.1203(3) 0.6487(8) 0.4840(6) 0.088(6) 1.00000 Uiso C
H14 0.1295(3) 0.5792(8) 0.4313(6) 0.088(6) 1.00000 Uiso H
C10 0.1349(3) 0.7985(8) 0.4719(6) 0.088(6) 1.00000 Uiso C
H8 0.1940(3) 1.2608(8) 0.4021(6) 0.088(6) 1.00000 Uiso H
H18 0.2406(3) 1.1275(11) 0.0004(7) 0.101(8) 1.00000 Uiso H
C7 -0.0400(2) 0.8290(7) -0.2149(6) 0.088(6) 1.00000 Uiso C
N1 0.0426(2) 0.8270(7) -0.0729(6) 0.088(6) 1.00000 Uiso N
H3 -0.0718(2) 0.8613(7) -0.2750(6) 0.088(6) 1.00000 Uiso H
C3 0.0870(2) 1.3380(7) -0.1540(6) 0.088(6) 1.00000 Uiso C
H6 0.1030(2) 1.4337(7) -0.1492(6) 0.088(6) 1.00000 Uiso H

loop_
_atom_type_symbol
_atom_type_scat_Cromer_Mann_a1
_atom_type_scat_Cromer_Mann_b1
_atom_type_scat_Cromer_Mann_a2
_atom_type_scat_Cromer_Mann_b2
_atom_type_scat_Cromer_Mann_a3
_atom_type_scat_Cromer_Mann_b3
_atom_type_scat_Cromer_Mann_a4
_atom_type_scat_Cromer_Mann_b4
_atom_type_scat_Cromer_Mann_c
_atom_type_scat_dispersion_real
_atom_type_scat_dispersion_imag
_atom_type_scat_source
c 2.31000 20.84390 1.02000 10.20750 1.58860 0.56870 0.86500 51.65120 0.21560 0.00200 0.00200 International_Tables_for_Crystallography_Vol.C(1991)_Tables_6.1.1.4_and_6.1.1.5
h 0.49300 10.51090 0.32291 26.12570 0.14019 3.14236 0.04081 57.79970 0.00304 0.00000 0.00000 International_Tables_for_Crystallography_Vol.C(1991)_Tables_6.1.1.4_and_6.1.1.5
pd 19.33190 0.69866 15.50170 7.98929 5.29537 25.20520 0.60584 76.89860 5.26593 -1.17700 1.00700 International_Tables_for_Crystallography_Vol.C(1991)_Tables_6.1.1.4_and_6.1.1.5
n 12.21260 0.00570 3.13220 9.89330 2.01250 28.99750 1.16630 0.58260 -11.52900 0.00400 0.00300 International_Tables_for_Crystallography_Vol.C(1991)_Tables_6.1.1.4_and_6.1.1.5
